data_4066542
loop_
_publ_author_name
'Schwarz, Andrew D.'
'Herbert, Katherine R.'
'Paniagua, Cristina'
'Mountford, Philip'

_publ_section_title
;
 Ligand Variations in New Sulfonamide-Supported Group 4 Ring-Opening
 Polymerization Catalysts
;
_journal_issue 18
_journal_name_full Organometallics
_journal_page_first 4171
_journal_paper_doi 10.1021/om100508j
_journal_volume 29
_journal_year 2010
_chemical_formula_moiety 'C62 H88 N8 O12 S6 Si2 Zr2, 2(C6 H6)'
_chemical_formula_sum 'C74 H100 N8 O12 S6 Si2 Zr2'
_chemical_formula_weight 1724.66
_chemical_name_systematic
;
[Zr(CH2SiMe3){(N(Ts)CH2CH2)3N}]2
;
_space_group_IT_number 14
_symmetry_cell_setting monoclinic
_symmetry_space_group_name_Hall '-P 2yn'
_symmetry_space_group_name_H-M 'P 1 21/n 1'
_atom_sites_solution_hydrogens geom
_atom_sites_solution_primary direct
_atom_sites_solution_secondary difmap
_audit_creation_method CRYSTALS_ver_12.84
_cell_angle_alpha 90
_cell_angle_beta 112.08(3)
_cell_angle_gamma 90
_cell_formula_units_Z 2
_cell_length_a 11.120(2)
_cell_length_b 32.411(7)
_cell_length_c 12.042(2)
_cell_measurement_reflns_used 7708
_cell_measurement_temperature 150
_cell_measurement_theta_max 27.103
_cell_measurement_theta_min 5.097
_cell_volume 4021.8(16)
_diffrn_ambient_temperature 150
_diffrn_measured_fraction_theta_full 0.974
_diffrn_measured_fraction_theta_max 0.964
_diffrn_measurement_device_type KappaCCD
_diffrn_measurement_method CCD
_diffrn_radiation_monochromator 'horizonally mounted graphite crystal'
_diffrn_radiation_type 'Mo K\a'
_diffrn_radiation_wavelength 0.71073
_diffrn_reflns_av_R_equivalents 0.020
_diffrn_reflns_limit_h_max 14
_diffrn_reflns_limit_h_min -14
_diffrn_reflns_limit_k_max 35
_diffrn_reflns_limit_k_min -41
_diffrn_reflns_limit_l_max 15
_diffrn_reflns_limit_l_min -15
_diffrn_reflns_number 15361
_diffrn_reflns_theta_full 25.197
_diffrn_reflns_theta_max 27.094
_diffrn_reflns_theta_min 5.100
_diffrn_standards_number 0
_exptl_absorpt_coefficient_mu 0.508
_exptl_absorpt_correction_T_max 0.86
_exptl_absorpt_correction_T_min 0.82
_exptl_absorpt_correction_type multi-scan
_exptl_absorpt_process_details 'DENZO/SCALEPACK (Otwinowski & Minor, 1997)'
_exptl_crystal_colour colourless
_exptl_crystal_density_diffrn 1.424
_exptl_crystal_description block
_exptl_crystal_F_000 1800
_exptl_crystal_size_max 0.50
_exptl_crystal_size_mid 0.40
_exptl_crystal_size_min 0.30
_refine_diff_density_max 0.89
_refine_diff_density_min -0.37
_refine_ls_extinction_method None
_refine_ls_goodness_of_fit_ref 1.0798
_refine_ls_hydrogen_treatment constr
_refine_ls_matrix_type full
_refine_ls_number_parameters 469
_refine_ls_number_reflns 6533
_refine_ls_number_restraints 12
_refine_ls_R_factor_all 0.0458
_refine_ls_R_factor_gt 0.0303
_refine_ls_shift/su_max 0.001726
_refine_ls_structure_factor_coef F
_refine_ls_weighting_details
;
 Method, part 1, Chebychev polynomial, (Watkin, 1994, Prince, 1982) 
 [weight] = 1.0/[A~0~*T~0~(x)+A~1~*T~1~(x) ... +A~n-1~]*T~n-1~(x)] 
 where A~i~ are the Chebychev coefficients listed below and x= Fcalc/Fmax 
 Method = Robust Weighting (Prince, 1982) 
 W = [weight] * [1-(deltaF/6*sigmaF)^2^]^2^ 
 A~i~ are: 
 0.692 0.725E-01 0.345 
;
_refine_ls_weighting_scheme calc
_refine_ls_wR_factor_all 0.0449
_refine_ls_wR_factor_gt 0.0338
_refine_ls_wR_factor_ref 0.0338
_reflns_limit_h_max 13
_reflns_limit_h_min -14
_reflns_limit_k_max 41
_reflns_limit_k_min 0
_reflns_limit_l_max 15
_reflns_limit_l_min 0
_reflns_number_gt 6533
_reflns_number_total 8572
_reflns_threshold_expression I>3.0\s(I)
_oxford_diffrn_Wilson_B_factor 1.72
_oxford_diffrn_Wilson_scale 10.24
_oxford_refine_ls_scale 0.3312(3)
_cod_data_source_file om100508j_si_002.cif
_cod_data_source_block COMPOUND_30
_cod_depositor_comments
;
The following automatic conversions were performed:

'_symmetry_cell_setting' value 'Monoclinic' changed to 'monoclinic'
according to /home/saulius/struct/CIF-dictionaries/cif_core.dic
dictionary named 'cif_core.dic' version 2.4.1 from 2010-06-29.

Automatic conversion script
Id: cif_fix_values 1715 2011-07-08 13:25:40Z adriana 
;
_cod_original_cell_volume 4021.7(16)
_cod_original_sg_symbol_H-M 'P 1 21/n 1 '
_cod_database_code 4066542

loop_
_symmetry_equiv_pos_as_xyz
x,y,z
-x,-y,-z
-x+1/2,y+1/2,-z+1/2
x+1/2,-y+1/2,z+1/2

loop_
_atom_site_label
_atom_site_type_symbol
_atom_site_fract_x
_atom_site_fract_y
_atom_site_fract_z
_atom_site_U_iso_or_equiv
_atom_site_occupancy
_atom_site_adp_type
_atom_site_refinement_flags_posn
Zr1 Zr 0.699621(18) 0.439485(6) 0.594089(17) 0.0167 1.0000 Uani .
Si1 Si 0.67058(7) 0.42934(2) 0.89718(6) 0.0282 1.0000 Uani .
N1 N 0.73574(18) 0.44002(5) 0.38709(16) 0.0225 1.0000 Uani .
N2 N 0.69276(16) 0.50202(5) 0.51428(16) 0.0200 1.0000 Uani .
N3 N 0.89773(17) 0.42167(5) 0.61432(16) 0.0216 1.0000 Uani .
N4 N 0.64386(17) 0.37936(5) 0.49689(16) 0.0211 1.0000 Uani .
S1 S 0.63866(5) 0.532557(15) 0.58395(4) 0.0186 1.0000 Uani .
S2 S 0.97920(5) 0.446993(15) 0.72860(5) 0.0222 1.0000 Uani .
S3 S 0.70133(5) 0.334006(15) 0.53696(5) 0.0234 1.0000 Uani .
O1 O 0.63166(14) 0.50755(5) 0.68141(13) 0.0239 1.0000 Uani .
O2 O 0.51729(13) 0.55253(4) 0.50741(13) 0.0225 1.0000 Uani .
O3 O 0.86964(14) 0.46360(5) 0.75718(13) 0.0242 1.0000 Uani .
O4 O 1.06862(15) 0.47667(5) 0.71566(15) 0.0310 1.0000 Uani .
O5 O 0.76802(16) 0.33331(5) 0.66513(15) 0.0298 1.0000 Uani .
O6 O 0.77226(16) 0.31945(5) 0.46564(16) 0.0329 1.0000 Uani .
C1 C 0.6704(2) 0.47686(7) 0.3193(2) 0.0255 1.0000 Uani .
C2 C 0.6999(2) 0.51460(7) 0.3996(2) 0.0256 1.0000 Uani .
C3 C 0.7455(2) 0.57419(6) 0.63920(19) 0.0213 1.0000 Uani .
C4 C 0.7222(2) 0.61102(7) 0.5761(2) 0.0318 1.0000 Uani .
C5 C 0.8121(3) 0.64270(8) 0.6155(3) 0.0409 1.0000 Uani .
C6 C 0.9239(2) 0.63833(8) 0.7175(3) 0.0383 1.0000 Uani .
C7 C 0.9433(2) 0.60126(8) 0.7802(2) 0.0355 1.0000 Uani .
C8 C 0.8567(2) 0.56893(7) 0.7421(2) 0.0284 1.0000 Uani .
C9 C 1.0193(3) 0.67337(9) 0.7589(4) 0.0651 1.0000 Uani .
C10 C 0.8778(2) 0.44185(7) 0.4165(2) 0.0259 1.0000 Uani .
C11 C 0.9463(2) 0.41267(7) 0.5194(2) 0.0256 1.0000 Uani .
C12 C 1.0691(2) 0.41347(7) 0.8460(2) 0.0255 1.0000 Uani .
C13 C 1.1929(2) 0.42459(8) 0.9234(2) 0.0333 1.0000 Uani .
C14 C 1.2628(3) 0.39711(9) 1.0124(2) 0.0420 1.0000 Uani .
C15 C 1.2125(3) 0.35919(8) 1.0250(2) 0.0395 1.0000 Uani .
C16 C 1.0886(3) 0.34918(8) 0.9471(2) 0.0414 1.0000 Uani .
C17 C 1.0164(2) 0.37576(8) 0.8572(2) 0.0356 1.0000 Uani .
C18 C 1.2907(3) 0.32883(11) 1.1202(3) 0.0589 1.0000 Uani .
C19 C 0.6799(2) 0.40203(7) 0.3179(2) 0.0269 1.0000 Uani .
C20 C 0.5835(2) 0.38360(7) 0.36496(19) 0.0248 1.0000 Uani .
C21 C 0.5642(2) 0.30131(6) 0.5024(2) 0.0249 1.0000 Uani .
C22 C 0.5229(2) 0.27772(8) 0.3983(2) 0.0339 1.0000 Uani .
C23 C 0.4126(3) 0.25334(8) 0.3699(2) 0.0364 1.0000 Uani .
C24 C 0.3444(2) 0.25178(7) 0.4443(3) 0.0359 1.0000 Uani .
C25 C 0.3889(3) 0.27513(8) 0.5503(2) 0.0367 1.0000 Uani .
C26 C 0.4977(2) 0.30003(7) 0.5788(2) 0.0299 1.0000 Uani .
C27 C 0.2224(3) 0.22639(10) 0.4120(3) 0.0535 1.0000 Uani .
C28 C 0.6445(2) 0.41303(7) 0.74125(19) 0.0243 1.0000 Uani .
C29 C 0.7031(3) 0.38224(8) 0.9949(2) 0.0392 1.0000 Uani .
C30 C 0.5233(3) 0.45422(11) 0.9063(3) 0.0566 1.0000 Uani .
C31 C 0.8098(4) 0.46492(9) 0.9749(2) 0.0509 1.0000 Uani .
C101 C 0.2319(5) 0.76626(16) 0.7012(4) 0.0895 1.0000 Uani D
C102 C 0.3564(4) 0.77651(16) 0.7998(4) 0.0894 1.0000 Uani D
C103 C 0.3707(4) 0.81514(14) 0.8426(4) 0.0689 1.0000 Uani D
C104 C 0.2726(4) 0.84335(16) 0.7969(4) 0.0818 1.0000 Uani D
C105 C 0.1601(5) 0.83507(17) 0.7092(4) 0.0837 1.0000 Uani D
C106 C 0.1430(4) 0.79766(17) 0.6613(4) 0.0782 1.0000 Uani D
H11 H 0.7009 0.4817 0.2521 0.0324 1.0000 Uiso R
H12 H 0.5745 0.4721 0.2859 0.0324 1.0000 Uiso R
H21 H 0.7891 0.5249 0.4133 0.0331 1.0000 Uiso R
H22 H 0.6352 0.5369 0.3621 0.0331 1.0000 Uiso R
H41 H 0.6416 0.6145 0.5029 0.0351 1.0000 Uiso R
H51 H 0.7963 0.6692 0.5695 0.0425 1.0000 Uiso R
H71 H 1.0219 0.5981 0.8555 0.0377 1.0000 Uiso R
H81 H 0.8730 0.5422 0.7870 0.0316 1.0000 Uiso R
H91 H 1.0934 0.6650 0.8332 0.0683 1.0000 Uiso R
H92 H 0.9752 0.6980 0.7763 0.0683 1.0000 Uiso R
H93 H 1.0526 0.6804 0.6948 0.0683 1.0000 Uiso R
H101 H 0.9093 0.4706 0.4408 0.0330 1.0000 Uiso R
H102 H 0.8968 0.4337 0.3447 0.0330 1.0000 Uiso R
H111 H 1.0423 0.4170 0.5498 0.0334 1.0000 Uiso R
H112 H 0.9258 0.3835 0.4919 0.0334 1.0000 Uiso R
H131 H 1.2306 0.4518 0.9148 0.0368 1.0000 Uiso R
H141 H 1.3517 0.4049 1.0693 0.0447 1.0000 Uiso R
H161 H 1.0505 0.3221 0.9565 0.0449 1.0000 Uiso R
H171 H 0.9273 0.3680 0.8009 0.0382 1.0000 Uiso R
H181 H 1.2382 0.3033 1.1149 0.0629 1.0000 Uiso R
H182 H 1.3138 0.3416 1.2012 0.0629 1.0000 Uiso R
H183 H 1.3719 0.3215 1.1073 0.0629 1.0000 Uiso R
H191 H 0.6353 0.4092 0.2312 0.0339 1.0000 Uiso R
H192 H 0.7508 0.3817 0.3275 0.0339 1.0000 Uiso R
H201 H 0.5059 0.4020 0.3434 0.0296 1.0000 Uiso R
H202 H 0.5559 0.3558 0.3284 0.0296 1.0000 Uiso R
H221 H 0.5725 0.2785 0.3442 0.0408 1.0000 Uiso R
H231 H 0.3821 0.2368 0.2943 0.0412 1.0000 Uiso R
H251 H 0.3410 0.2738 0.6058 0.0445 1.0000 Uiso R
H261 H 0.5279 0.3169 0.6537 0.0361 1.0000 Uiso R
H271 H 0.2071 0.2199 0.4868 0.0616 1.0000 Uiso R
H272 H 0.2344 0.2002 0.3737 0.0616 1.0000 Uiso R
H273 H 0.1470 0.2421 0.3553 0.0616 1.0000 Uiso R
H281 H 0.5480 0.4108 0.7025 0.0306 1.0000 Uiso R
H282 H 0.6838 0.3848 0.7527 0.0306 1.0000 Uiso R
H291 H 0.7174 0.3905 1.0789 0.0478 1.0000 Uiso R
H292 H 0.7820 0.3678 0.9937 0.0478 1.0000 Uiso R
H293 H 0.6267 0.3633 0.9639 0.0478 1.0000 Uiso R
H301 H 0.5408 0.4626 0.9908 0.0738 1.0000 Uiso R
H302 H 0.5003 0.4791 0.8535 0.0738 1.0000 Uiso R
H303 H 0.4495 0.4342 0.8789 0.0738 1.0000 Uiso R
H311 H 0.8133 0.4713 1.0573 0.0629 1.0000 Uiso R
H312 H 0.7982 0.4911 0.9280 0.0629 1.0000 Uiso R
H313 H 0.8926 0.4513 0.9805 0.0629 1.0000 Uiso R
H1011 H 0.2137 0.7380 0.6652 0.1123 1.0000 Uiso R
H1021 H 0.4266 0.7555 0.8332 0.1245 1.0000 Uiso R
H1031 H 0.4536 0.8235 0.9082 0.0859 1.0000 Uiso R
H1041 H 0.2869 0.8717 0.8321 0.1017 1.0000 Uiso R
H1051 H 0.0904 0.8564 0.6794 0.1098 1.0000 Uiso R
H1061 H 0.0602 0.7917 0.5924 0.1051 1.0000 Uiso R

loop_
_atom_site_aniso_label
_atom_site_aniso_U_11
_atom_site_aniso_U_22
_atom_site_aniso_U_33
_atom_site_aniso_U_23
_atom_site_aniso_U_13
_atom_site_aniso_U_12
Zr1 0.01648(9) 0.01627(9) 0.01719(9) 0.00053(7) 0.00615(7) 0.00179(7)
Si1 0.0378(3) 0.0259(3) 0.0225(3) 0.0024(2) 0.0132(3) 0.0052(3)
N1 0.0259(9) 0.0222(8) 0.0214(8) 0.0015(7) 0.0113(7) 0.0025(7)
N2 0.0206(8) 0.0175(8) 0.0219(9) 0.0018(7) 0.0080(7) 0.0016(6)
N3 0.0191(8) 0.0218(8) 0.0243(9) 0.0015(7) 0.0085(7) 0.0035(7)
N4 0.0219(9) 0.0190(8) 0.0203(9) -0.0024(7) 0.0058(7) -0.0002(7)
S1 0.0160(2) 0.0167(2) 0.0218(2) 0.00094(18) 0.00585(18) 0.00064(18)
S2 0.0176(2) 0.0216(2) 0.0253(3) 0.00196(19) 0.0058(2) 0.00082(18)
S3 0.0213(2) 0.0176(2) 0.0296(3) -0.0032(2) 0.0077(2) 0.00100(19)
O1 0.0237(7) 0.0246(8) 0.0246(8) 0.0041(6) 0.0106(6) -0.0001(6)
O2 0.0164(7) 0.0204(7) 0.0279(8) 0.0014(6) 0.0051(6) 0.0023(5)
O3 0.0204(7) 0.0245(7) 0.0245(8) -0.0025(6) 0.0049(6) 0.0035(6)
O4 0.0245(8) 0.0298(8) 0.0370(9) 0.0040(7) 0.0095(7) -0.0043(7)
O5 0.0292(8) 0.0211(7) 0.0309(8) 0.0007(6) 0.0017(7) 0.0007(6)
O6 0.0295(8) 0.0259(8) 0.0474(10) -0.0065(7) 0.0194(8) 0.0028(7)
C1 0.0294(11) 0.0269(11) 0.0220(10) 0.0049(8) 0.0119(9) 0.0066(9)
C2 0.0289(11) 0.0230(10) 0.0290(11) 0.0065(9) 0.0156(9) 0.0039(9)
C3 0.0191(10) 0.0192(9) 0.0237(10) -0.0017(8) 0.0056(8) 0.0005(8)
C4 0.0303(12) 0.0238(11) 0.0327(12) 0.0050(9) 0.0020(10) -0.0035(9)
C5 0.0404(14) 0.0211(11) 0.0461(15) 0.0079(10) -0.0008(12) -0.0039(10)
C6 0.0309(13) 0.0246(11) 0.0481(15) -0.0024(11) 0.0020(11) -0.0057(10)
C7 0.0295(12) 0.0293(12) 0.0336(13) -0.0018(10) -0.0043(10) -0.0001(10)
C8 0.0274(11) 0.0219(10) 0.0297(11) 0.0009(9) 0.0038(9) 0.0009(8)
C9 0.0542(19) 0.0325(15) 0.078(2) 0.0050(15) -0.0096(17) -0.0156(14)
C10 0.0264(11) 0.0290(11) 0.0270(11) 0.0022(9) 0.0152(9) 0.0032(9)
C11 0.0244(10) 0.0260(10) 0.0297(11) 0.0007(9) 0.0140(9) 0.0050(8)
C12 0.0224(10) 0.0259(11) 0.0246(11) -0.0006(8) 0.0047(9) 0.0033(8)
C13 0.0239(11) 0.0324(12) 0.0357(13) -0.0021(10) 0.0021(10) -0.0009(9)
C14 0.0285(13) 0.0441(15) 0.0378(14) -0.0011(12) -0.0053(11) 0.0024(11)
C15 0.0409(14) 0.0368(14) 0.0290(13) 0.0031(10) -0.0006(11) 0.0086(11)
C16 0.0452(15) 0.0310(13) 0.0353(14) 0.0056(11) 0.0006(12) -0.0015(11)
C17 0.0292(12) 0.0326(12) 0.0328(13) 0.0052(10) -0.0024(10) -0.0048(10)
C18 0.058(2) 0.0518(18) 0.0430(17) 0.0123(14) -0.0088(15) 0.0138(15)
C19 0.0325(12) 0.0279(11) 0.0217(10) -0.0038(9) 0.0117(9) 0.0028(9)
C20 0.0256(11) 0.0243(10) 0.0215(10) -0.0045(8) 0.0055(8) 0.0015(8)
C21 0.0243(11) 0.0164(9) 0.0319(11) -0.0013(8) 0.0083(9) 0.0008(8)
C22 0.0341(13) 0.0289(12) 0.0403(14) -0.0075(10) 0.0158(11) -0.0030(10)
C23 0.0361(13) 0.0267(12) 0.0397(14) -0.0077(10) 0.0065(11) -0.0046(10)
C24 0.0291(12) 0.0221(11) 0.0490(15) 0.0044(10) 0.0060(11) -0.0018(9)
C25 0.0368(13) 0.0315(12) 0.0440(15) 0.0065(11) 0.0179(12) -0.0001(10)
C26 0.0323(12) 0.0254(11) 0.0318(12) 0.0019(9) 0.0117(10) -0.0002(9)
C27 0.0417(16) 0.0386(15) 0.076(2) 0.0002(15) 0.0172(15) -0.0131(13)
C28 0.0274(11) 0.0208(10) 0.0246(11) 0.0004(8) 0.0097(9) -0.0017(8)
C29 0.0505(16) 0.0366(14) 0.0292(13) 0.0076(10) 0.0134(12) 0.0049(12)
C30 0.066(2) 0.068(2) 0.0377(15) 0.0046(14) 0.0218(15) 0.0351(17)
C31 0.082(2) 0.0409(15) 0.0298(14) -0.0084(12) 0.0216(14) -0.0168(15)
C101 0.095(3) 0.105(3) 0.090(3) -0.069(3) 0.060(3) -0.036(3)
C102 0.076(3) 0.107(4) 0.113(4) -0.048(3) 0.068(3) -0.014(2)
C103 0.058(2) 0.086(3) 0.068(2) -0.029(2) 0.0308(19) -0.032(2)
C104 0.072(3) 0.089(3) 0.087(3) 0.002(2) 0.033(2) -0.028(2)
C105 0.086(3) 0.094(3) 0.078(3) 0.002(3) 0.038(3) -0.017(3)
C106 0.065(2) 0.114(4) 0.068(3) -0.018(3) 0.040(2) -0.016(3)

loop_
_atom_type_symbol
_atom_type_scat_dispersion_real
_atom_type_scat_dispersion_imag
_atom_type_scat_Cromer_Mann_a1
_atom_type_scat_Cromer_Mann_b1
_atom_type_scat_Cromer_Mann_a2
_atom_type_scat_Cromer_Mann_b2
_atom_type_scat_Cromer_Mann_a3
_atom_type_scat_Cromer_Mann_b3
_atom_type_scat_Cromer_Mann_a4
_atom_type_scat_Cromer_Mann_b4
_atom_type_scat_Cromer_Mann_c
_atom_type_scat_source
C 0.0033 0.0016 2.3100 20.8439 1.0200 10.2075 1.5886 0.5687 0.8650 51.6512 0.2156 'International Tables Vol C 4.2.6.8 and 6.1.1.4'
H 0.0000 0.0000 0.4930 10.5109 0.3229 26.1257 0.1402 3.1424 0.0408 57.7998 0.0030 'International Tables Vol C 4.2.6.8 and 6.1.1.4'
N 0.0061 0.0033 12.2126 0.0057 3.1322 9.8933 2.0125 28.9975 1.1663 0.5826 -11.5290 'International Tables Vol C 4.2.6.8 and 6.1.1.4'
O 0.0106 0.0060 3.0485 13.2771 2.2868 5.7011 1.5463 0.3239 0.8670 32.9089 0.2508 'International Tables Vol C 4.2.6.8 and 6.1.1.4'
Si 0.0817 0.0704 6.2915 2.4386 3.0353 32.3337 1.9891 0.6785 1.5410 81.6937 1.1407 'International Tables Vol C 4.2.6.8 and 6.1.1.4'
S 0.1246 0.1234 6.9053 1.4679 5.2034 22.2151 1.4379 0.2536 1.5863 56.1720 0.8669 'International Tables Vol C 4.2.6.8 and 6.1.1.4'
Zr -2.9673 0.5597 17.8765 1.2762 10.9480 11.9160 5.4173 0.1176 3.6572 87.6627 2.0693 'International Tables Vol C 4.2.6.8 and 6.1.1.4'

loop_
_geom_angle_atom_site_label_1
_geom_angle_site_symmetry_1
_geom_angle_atom_site_label_2
_geom_angle_atom_site_label_3
_geom_angle
_geom_angle_publ_flag
O2 2_666 Zr1 N1 89.93(6) yes
O2 2_666 Zr1 N2 78.90(6) yes
N1 . Zr1 N2 65.47(6) yes
O2 2_666 Zr1 N3 154.90(6) yes
N1 . Zr1 N3 67.01(7) yes
N2 . Zr1 N3 99.02(7) yes
O2 2_666 Zr1 N4 77.78(6) yes
N1 . Zr1 N4 68.08(6) yes
N2 . Zr1 N4 127.42(7) yes
N3 . Zr1 N4 84.17(7) yes
O2 2_666 Zr1 O1 73.60(6) yes
N1 . Zr1 O1 121.74(5) yes
N2 . Zr1 O1 56.69(6) yes
N3 . Zr1 O1 126.33(6) yes
N4 . Zr1 O1 149.44(6) yes
O2 2_666 Zr1 O3 142.11(6) yes
N1 . Zr1 O3 115.65(6) yes
N2 . Zr1 O3 86.73(6) yes
N3 . Zr1 O3 61.67(7) yes
N4 . Zr1 O3 136.27(6) yes
O2 2_666 Zr1 C28 85.35(8) yes
N1 . Zr1 C28 156.71(7) yes
N2 . Zr1 C28 135.19(7) yes
N3 . Zr1 C28 111.73(8) yes
N4 . Zr1 C28 88.64(7) yes
O1 . Zr1 O3 69.23(5) yes
O1 . Zr1 C28 78.69(7) yes
O3 . Zr1 C28 80.57(7) yes
C28 . Si1 C29 108.73(11) yes
C28 . Si1 C30 111.96(13) yes
C29 . Si1 C30 106.32(15) yes
C28 . Si1 C31 117.61(12) yes
C29 . Si1 C31 105.01(14) yes
C30 . Si1 C31 106.47(17) yes
Zr1 . N1 C1 107.85(12) yes
Zr1 . N1 C10 107.30(12) yes
C1 . N1 C10 111.01(17) yes
Zr1 . N1 C19 109.90(12) yes
C1 . N1 C19 110.21(17) yes
C10 . N1 C19 110.49(17) yes
Zr1 . N2 S1 107.62(9) yes
Zr1 . N2 C2 130.61(13) yes
S1 . N2 C2 119.86(14) yes
Zr1 . N3 S2 100.61(9) yes
Zr1 . N3 C11 127.80(14) yes
S2 . N3 C11 121.94(15) yes
Zr1 . N4 S3 129.82(10) yes
Zr1 . N4 C20 113.91(13) yes
S3 . N4 C20 112.14(14) yes
N2 . S1 O1 103.27(9) yes
N2 . S1 O2 113.09(9) yes
O1 . S1 O2 115.96(9) yes
N2 . S1 C3 110.44(10) yes
O1 . S1 C3 110.92(10) yes
O2 . S1 C3 103.33(9) yes
N3 . S2 O3 98.03(9) yes
N3 . S2 O4 116.88(10) yes
O3 . S2 O4 116.41(10) yes
N3 . S2 C12 110.33(10) yes
O3 . S2 C12 107.71(10) yes
O4 . S2 C12 107.04(10) yes
N4 . S3 O5 108.87(9) yes
N4 . S3 O6 111.41(10) yes
O5 . S3 O6 117.09(11) yes
N4 . S3 C21 105.49(10) yes
O5 . S3 C21 107.06(11) yes
O6 . S3 C21 106.17(10) yes
Zr1 . O1 S1 91.94(7) yes
Zr1 2_666 O2 S1 158.05(9) yes
Zr1 . O3 S2 99.32(8) yes
N1 . C1 C2 110.88(18) yes
N1 . C1 H11 109.1 no
C2 . C1 H11 109.4 no
N1 . C1 H12 109.1 no
C2 . C1 H12 108.8 no
H11 . C1 H12 109.5 no
C1 . C2 N2 107.49(17) yes
C1 . C2 H21 109.7 no
N2 . C2 H21 109.7 no
C1 . C2 H22 110.4 no
N2 . C2 H22 110.0 no
H21 . C2 H22 109.5 no
S1 . C3 C4 119.59(16) yes
S1 . C3 C8 119.42(17) yes
C4 . C3 C8 120.9(2) yes
C3 . C4 C5 119.2(2) yes
C3 . C4 H41 120.2 no
C5 . C4 H41 120.6 no
C4 . C5 C6 121.2(2) yes
C4 . C5 H51 119.5 no
C6 . C5 H51 119.3 no
C5 . C6 C7 118.2(2) yes
C5 . C6 C9 120.1(2) yes
C7 . C6 C9 121.7(2) yes
C6 . C7 C8 121.9(2) yes
C6 . C7 H71 119.0 no
C8 . C7 H71 119.1 no
C3 . C8 C7 118.6(2) yes
C3 . C8 H81 120.4 no
C7 . C8 H81 121.0 no
C6 . C9 H91 109.4 no
C6 . C9 H92 109.4 no
H91 . C9 H92 109.5 no
C6 . C9 H93 109.6 no
H91 . C9 H93 109.5 no
H92 . C9 H93 109.5 no
N1 . C10 C11 109.42(17) yes
N1 . C10 H101 109.4 no
C11 . C10 H101 109.2 no
N1 . C10 H102 109.6 no
C11 . C10 H102 109.8 no
H101 . C10 H102 109.5 no
C10 . C11 N3 107.11(17) yes
C10 . C11 H111 110.5 no
N3 . C11 H111 110.0 no
C10 . C11 H112 109.7 no
N3 . C11 H112 110.0 no
H111 . C11 H112 109.5 no
S2 . C12 C13 119.85(18) yes
S2 . C12 C17 119.28(17) yes
C13 . C12 C17 120.8(2) yes
C12 . C13 C14 118.6(2) yes
C12 . C13 H131 120.5 no
C14 . C13 H131 120.9 no
C13 . C14 C15 121.6(2) yes
C13 . C14 H141 119.4 no
C15 . C14 H141 119.0 no
C14 . C15 C16 118.4(2) yes
C14 . C15 C18 121.3(3) yes
C16 . C15 C18 120.3(3) yes
C15 . C16 C17 121.5(3) yes
C15 . C16 H161 119.1 no
C17 . C16 H161 119.4 no
C12 . C17 C16 119.0(2) yes
C12 . C17 H171 120.3 no
C16 . C17 H171 120.7 no
C15 . C18 H181 109.5 no
C15 . C18 H182 109.5 no
H181 . C18 H182 109.5 no
C15 . C18 H183 109.4 no
H181 . C18 H183 109.5 no
H182 . C18 H183 109.5 no
N1 . C19 C20 108.86(17) yes
N1 . C19 H191 109.4 no
C20 . C19 H191 109.8 no
N1 . C19 H192 109.7 no
C20 . C19 H192 109.6 no
H191 . C19 H192 109.5 no
C19 . C20 N4 109.83(17) yes
C19 . C20 H201 109.3 no
N4 . C20 H201 109.4 no
C19 . C20 H202 109.5 no
N4 . C20 H202 109.2 no
H201 . C20 H202 109.5 no
S3 . C21 C22 120.25(18) yes
S3 . C21 C26 119.37(18) yes
C22 . C21 C26 120.4(2) yes
C21 . C22 C23 119.8(2) yes
C21 . C22 H221 119.8 no
C23 . C22 H221 120.3 no
C22 . C23 C24 120.8(2) yes
C22 . C23 H231 119.7 no
C24 . C23 H231 119.5 no
C23 . C24 C25 118.7(2) yes
C23 . C24 C27 121.0(3) yes
C25 . C24 C27 120.3(3) yes
C24 . C25 C26 121.0(2) yes
C24 . C25 H251 119.4 no
C26 . C25 H251 119.6 no
C25 . C26 C21 119.3(2) yes
C25 . C26 H261 120.5 no
C21 . C26 H261 120.2 no
C24 . C27 H271 109.0 no
C24 . C27 H272 108.6 no
H271 . C27 H272 109.5 no
C24 . C27 H273 109.9 no
H271 . C27 H273 109.9 no
H272 . C27 H273 109.9 no
Zr1 . C28 Si1 134.37(11) yes
Zr1 . C28 H281 102.9 no
Si1 . C28 H281 102.9 no
Zr1 . C28 H282 102.9 no
Si1 . C28 H282 103.0 no
H281 . C28 H282 109.5 no
Si1 . C29 H291 109.6 no
Si1 . C29 H292 109.6 no
H291 . C29 H292 109.5 no
Si1 . C29 H293 109.2 no
H291 . C29 H293 109.5 no
H292 . C29 H293 109.5 no
Si1 . C30 H301 109.8 no
Si1 . C30 H302 109.4 no
H301 . C30 H302 109.5 no
Si1 . C30 H303 109.2 no
H301 . C30 H303 109.5 no
H302 . C30 H303 109.5 no
Si1 . C31 H311 109.8 no
Si1 . C31 H312 109.4 no
H311 . C31 H312 109.5 no
Si1 . C31 H313 109.2 no
H311 . C31 H313 109.5 no
H312 . C31 H313 109.5 no
C102 . C101 C106 116.5(4) yes
C102 . C101 H1011 121.9 no
C106 . C101 H1011 121.6 no
C101 . C102 C103 117.2(5) yes
C101 . C102 H1021 121.5 no
C103 . C102 H1021 121.3 no
C102 . C103 C104 120.5(4) yes
C102 . C103 H1031 119.8 no
C104 . C103 H1031 119.7 no
C103 . C104 C105 123.7(5) yes
C103 . C104 H1041 117.9 no
C105 . C104 H1041 118.4 no
C104 . C105 C106 118.0(5) yes
C104 . C105 H1051 121.2 no
C106 . C105 H1051 120.8 no
C101 . C106 C105 124.0(5) yes
C101 . C106 H1061 117.7 no
C105 . C106 H1061 118.3 no

loop_
_geom_bond_atom_site_label_1
_geom_bond_atom_site_label_2
_geom_bond_site_symmetry_2
_geom_bond_distance
_geom_bond_publ_flag
Zr1 O2 2_666 2.2721(16) yes
Zr1 N1 . 2.6698(18) yes
Zr1 N2 . 2.2322(17) yes
Zr1 N3 . 2.2005(18) yes
Zr1 N4 . 2.2376(17) yes
Zr1 O1 . 2.6722(16) yes
Zr1 O3 . 2.2916(17) yes
Zr1 C28 . 2.251(2) yes
Si1 C28 . 1.866(2) yes
Si1 C29 . 1.878(3) yes
Si1 C30 . 1.865(3) yes
Si1 C31 . 1.875(3) yes
N1 C1 . 1.474(3) yes
N1 C10 . 1.484(3) yes
N1 C19 . 1.485(3) yes
N2 S1 . 1.5571(18) yes
N2 C2 . 1.470(3) yes
N3 S2 . 1.5655(19) yes
N3 C11 . 1.465(3) yes
N4 S3 . 1.6031(18) yes
N4 C20 . 1.480(3) yes
S1 O1 . 1.4522(15) yes
S1 O2 . 1.4680(15) yes
S1 C3 . 1.755(2) yes
S2 O3 . 1.4858(15) yes
S2 O4 . 1.4333(16) yes
S2 C12 . 1.765(2) yes
S3 O5 . 1.4396(18) yes
S3 O6 . 1.4462(17) yes
S3 C21 . 1.773(2) yes
C1 C2 . 1.517(3) yes
C1 H11 . 1.000 no
C1 H12 . 1.000 no
C2 H21 . 1.000 no
C2 H22 . 1.000 no
C3 C4 . 1.386(3) yes
C3 C8 . 1.393(3) yes
C4 C5 . 1.386(3) yes
C4 H41 . 1.000 no
C5 C6 . 1.388(4) yes
C5 H51 . 1.000 no
C6 C7 . 1.392(4) yes
C6 C9 . 1.506(4) yes
C7 C8 . 1.380(3) yes
C7 H71 . 1.000 no
C8 H81 . 1.000 no
C9 H91 . 1.000 no
C9 H92 . 1.000 no
C9 H93 . 1.000 no
C10 C11 . 1.517(3) yes
C10 H101 . 1.000 no
C10 H102 . 1.000 no
C11 H111 . 1.000 no
C11 H112 . 1.000 no
C12 C13 . 1.389(3) yes
C12 C17 . 1.383(3) yes
C13 C14 . 1.386(4) yes
C13 H131 . 1.000 no
C14 C15 . 1.382(4) yes
C14 H141 . 1.000 no
C15 C16 . 1.383(4) yes
C15 C18 . 1.513(4) yes
C16 C17 . 1.381(3) yes
C16 H161 . 1.000 no
C17 H171 . 1.000 no
C18 H181 . 1.000 no
C18 H182 . 1.000 no
C18 H183 . 1.000 no
C19 C20 . 1.512(3) yes
C19 H191 . 1.000 no
C19 H192 . 1.000 no
C20 H201 . 1.000 no
C20 H202 . 1.000 no
C21 C22 . 1.391(3) yes
C21 C26 . 1.380(3) yes
C22 C23 . 1.390(4) yes
C22 H221 . 1.000 no
C23 C24 . 1.375(4) yes
C23 H231 . 1.000 no
C24 C25 . 1.404(4) yes
C24 C27 . 1.507(4) yes
C25 C26 . 1.386(3) yes
C25 H251 . 1.000 no
C26 H261 . 1.000 no
C27 H271 . 1.000 no
C27 H272 . 1.000 no
C27 H273 . 1.000 no
C28 H281 . 1.000 no
C28 H282 . 1.000 no
C29 H291 . 1.000 no
C29 H292 . 1.000 no
C29 H293 . 1.000 no
C30 H301 . 1.000 no
C30 H302 . 1.000 no
C30 H303 . 1.000 no
C31 H311 . 1.000 no
C31 H312 . 1.000 no
C31 H313 . 1.000 no
C101 C102 . 1.483(7) yes
C101 C106 . 1.374(7) yes
C101 H1011 . 1.000 no
C102 C103 . 1.340(6) yes
C102 H1021 . 1.000 no
C103 C104 . 1.370(6) yes
C103 H1031 . 1.000 no
C104 C105 . 1.326(6) yes
C104 H1041 . 1.000 no
C105 C106 . 1.325(7) yes
C105 H1051 . 1.000 no
C106 H1061 . 1.000 no
